data_4032614
loop_
_publ_author_name
'Li, Jie'
'Xue, Yu'
'Fan, Zhoulong'
'Ding, Chunyong'
'Zhang, Ao'

_publ_section_title
;
 Difluorination of Furonaphthoquinones.
;
_journal_issue 14
_journal_name_full 'The Journal of organic chemistry'
_journal_page_first 7388
_journal_page_last 7393
_journal_paper_doi 10.1021/acs.joc.7b01064
_journal_volume 82
_journal_year 2017
_chemical_formula_moiety 'C16 H16 F2 O4'
_chemical_formula_sum 'C16 H16 F2 O4'
_chemical_formula_weight 310.29
_chemical_name_systematic
;
 ? 
;
_space_group_crystal_system monoclinic
_space_group_IT_number 14
_space_group_name_Hall '-P 2ybc'
_space_group_name_H-M_alt 'P 1 21/c 1'
_symmetry_space_group_name_Hall '-P 2ybc'
_symmetry_space_group_name_H-M 'P 1 21/c 1'
_atom_sites_solution_hydrogens geom
_atom_sites_solution_primary dual
_audit_creation_date 2017-04-10
_audit_creation_method
;
Olex2 1.2-alpha
(compiled 2017.03.28 svn.r3405 for OlexSys, GUI svn.r5335)
;
_cell_angle_alpha 90
_cell_angle_beta 97.807(5)
_cell_angle_gamma 90
_cell_formula_units_Z 4
_cell_length_a 7.5298(18)
_cell_length_b 9.348(2)
_cell_length_c 21.330(5)
_cell_measurement_reflns_used 1634
_cell_measurement_temperature 205
_cell_measurement_theta_max 22.878
_cell_measurement_theta_min 2.38
_cell_volume 1487.5(6)
_computing_cell_refinement 'SAINT v7.68A (Bruker, 2009)'
_computing_data_reduction 'SAINT v7.68A (Bruker, 2009)'
_computing_molecular_graphics 'Olex2 (Dolomanov et al., 2009)'
_computing_publication_material 'Olex2 (Dolomanov et al., 2009)'
_computing_structure_refinement 'ShelXL (Sheldrick, 2015)'
_computing_structure_solution 'ShelXT (Sheldrick, 2015)'
_diffrn_ambient_temperature 205
_diffrn_measured_fraction_theta_full 0.994
_diffrn_measured_fraction_theta_max 0.988
_diffrn_measurement_device_type 'Bruker APEX-II CCD'
_diffrn_measurement_method '\f and \w scans'
_diffrn_radiation_monochromator graphite
_diffrn_radiation_type MoK\a
_diffrn_radiation_wavelength 0.71073
_diffrn_reflns_av_R_equivalents 0.0417
_diffrn_reflns_av_unetI/netI 0.0518
_diffrn_reflns_Laue_measured_fraction_full 0.994
_diffrn_reflns_Laue_measured_fraction_max 0.988
_diffrn_reflns_limit_h_max 9
_diffrn_reflns_limit_h_min -9
_diffrn_reflns_limit_k_max 10
_diffrn_reflns_limit_k_min -12
_diffrn_reflns_limit_l_max 27
_diffrn_reflns_limit_l_min -27
_diffrn_reflns_number 9837
_diffrn_reflns_point_group_measured_fraction_full 0.994
_diffrn_reflns_point_group_measured_fraction_max 0.988
_diffrn_reflns_theta_full 25.242
_diffrn_reflns_theta_max 27.538
_diffrn_reflns_theta_min 1.927
_diffrn_standards_number 0
_exptl_absorpt_coefficient_mu 0.115
_exptl_absorpt_correction_T_max 0.7456
_exptl_absorpt_correction_T_min 0.6214
_exptl_absorpt_correction_type multi-scan
_exptl_absorpt_process_details
'SADABS-2008/1 (Bruker,2008) was used for absorption correction. wR2(int) was 0.0821 before and 0.0574 after correction. The Ratio of minimum to maximum transmission is 0.8334. The \l/2 correction factor is 0.0015.'
_exptl_crystal_colour colourless
_exptl_crystal_colour_primary colourless
_exptl_crystal_density_diffrn 1.386
_exptl_crystal_density_method 'not measured'
_exptl_crystal_description block
_exptl_crystal_F_000 648
_exptl_crystal_size_max 0.22
_exptl_crystal_size_mid 0.12
_exptl_crystal_size_min 0.08
_refine_diff_density_max 0.315
_refine_diff_density_min -0.222
_refine_diff_density_rms 0.053
_refine_ls_extinction_method none
_refine_ls_goodness_of_fit_ref 1.037
_refine_ls_hydrogen_treatment constr
_refine_ls_matrix_type full
_refine_ls_number_parameters 203
_refine_ls_number_reflns 3388
_refine_ls_number_restraints 0
_refine_ls_restrained_S_all 1.037
_refine_ls_R_factor_all 0.0769
_refine_ls_R_factor_gt 0.0507
_refine_ls_shift/su_max 0.001
_refine_ls_shift/su_mean 0.000
_refine_ls_structure_factor_coef Fsqd
_refine_ls_weighting_details 'w=1/[\s^2^(Fo^2^)+(0.0830P)^2^] where P=(Fo^2^+2Fc^2^)/3'
_refine_ls_weighting_scheme calc
_refine_ls_wR_factor_gt 0.1366
_refine_ls_wR_factor_ref 0.1560
_reflns_Friedel_coverage 0.000
_reflns_number_gt 2344
_reflns_number_total 3388
_reflns_threshold_expression 'I > 2\s(I)'
_cod_data_source_file jo7b01064_si_002.cif
_cod_data_source_block mo_2017226-d5-0109-1_0m_cmpd_4a
_cod_depositor_comments 'Adding full bibliography for 4032614--4032617.cif.'
_cod_original_cell_volume 1487.4(6)
_cod_database_code 4032614
_shelx_shelxl_version_number 2014/7
_shelx_space_group_comment
;
The symmetry employed for this shelxl refinement is uniquely defined
by the following loop, which should always be used as a source of
symmetry information in preference to the above space-group names.
They are only intended as comments.
;
_olex2_refinement_description
;
1. Fixed Uiso
 At 1.2 times of:
  All C(H) groups, All C(H,H) groups
 At 1.5 times of:
  All C(H,H,H) groups, All O(H) groups
2.a Secondary CH2 refined with riding coordinates:
 C7(H7A,H7B), C8(H8A,H8B), C9(H9A,H9B)
2.b Aromatic/amide H refined with riding coordinates:
 C13(H13), C12(H12)
2.c Idealised Me refined as rotating group:
 C15(H15A,H15B,H15C), C16(H16A,H16B,H16C)
2.d Idealised tetrahedral OH refined as rotating group:
 O2(H2), O3(H3)
;
_olex2_submission_special_instructions 'No special instructions were received'

loop_
_space_group_symop_operation_xyz
'x, y, z'
'-x, y+1/2, -z+1/2'
'-x, -y, -z'
'x, -y-1/2, z-1/2'

loop_
_atom_site_label
_atom_site_type_symbol
_atom_site_fract_x
_atom_site_fract_y
_atom_site_fract_z
_atom_site_U_iso_or_equiv
_atom_site_adp_type
_atom_site_occupancy
_atom_site_site_symmetry_order
_atom_site_calc_flag
_atom_site_refinement_flags_posn
F2 F 0.13172(17) 1.01288(13) 0.33907(6) 0.0473(4) Uani 1 1 d .
F1 F -0.11045(16) 0.99272(14) 0.38423(7) 0.0500(4) Uani 1 1 d .
O2 O 0.07313(17) 0.80938(15) 0.47597(6) 0.0322(3) Uani 1 1 d .
H2 H -0.0055 0.8519 0.4925 0.048 Uiso 1 1 calc GR
O3 O 0.19423(16) 1.03762(15) 0.46946(7) 0.0349(4) Uani 1 1 d .
H3 H 0.2986 1.0390 0.4879 0.052 Uiso 1 1 calc GR
O1 O 0.47540(16) 0.88409(16) 0.45283(7) 0.0418(4) Uani 1 1 d .
O4 O -0.13837(18) 0.75954(17) 0.31358(7) 0.0439(4) Uani 1 1 d .
C5 C 0.3208(2) 0.70231(19) 0.38832(8) 0.0237(4) Uani 1 1 d .
C14 C 0.1604(2) 0.6824(2) 0.34654(8) 0.0265(4) Uani 1 1 d .
C4 C 0.3362(2) 0.8314(2) 0.42849(8) 0.0267(4) Uani 1 1 d .
C6 C 0.4626(2) 0.6017(2) 0.39073(8) 0.0265(4) Uani 1 1 d .
C11 C 0.4428(2) 0.4846(2) 0.34909(9) 0.0305(4) Uani 1 1 d .
C3 C 0.1598(2) 0.9061(2) 0.44038(9) 0.0270(4) Uani 1 1 d .
C1 C 0.0076(2) 0.7840(2) 0.34281(9) 0.0306(4) Uani 1 1 d .
C2 C 0.0450(2) 0.9267(2) 0.37674(9) 0.0319(4) Uani 1 1 d .
C7 C 0.6302(2) 0.6172(2) 0.43820(10) 0.0354(5) Uani 1 1 d .
H7A H 0.5966 0.6507 0.4785 0.042 Uiso 1 1 calc R
H7B H 0.7079 0.6899 0.4230 0.042 Uiso 1 1 calc R
C13 C 0.1439(3) 0.5653(2) 0.30634(9) 0.0348(5) Uani 1 1 d .
H13 H 0.0379 0.5513 0.2782 0.042 Uiso 1 1 calc R
C12 C 0.2825(3) 0.4702(2) 0.30776(10) 0.0385(5) Uani 1 1 d .
H12 H 0.2696 0.3920 0.2798 0.046 Uiso 1 1 calc R
C10 C 0.5876(3) 0.3709(2) 0.34599(11) 0.0408(5) Uani 1 1 d .
C8 C 0.7340(3) 0.4784(3) 0.44920(12) 0.0501(6) Uani 1 1 d .
H8A H 0.8499 0.4968 0.4748 0.060 Uiso 1 1 calc R
H8B H 0.6671 0.4113 0.4724 0.060 Uiso 1 1 calc R
C9 C 0.7633(3) 0.4137(3) 0.38676(12) 0.0503(6) Uani 1 1 d .
H9A H 0.8395 0.3288 0.3946 0.060 Uiso 1 1 calc R
H9B H 0.8269 0.4827 0.3634 0.060 Uiso 1 1 calc R
C15 C 0.5205(3) 0.2285(3) 0.36950(16) 0.0649(8) Uani 1 1 d .
H15A H 0.4991 0.2387 0.4131 0.097 Uiso 1 1 calc GR
H15B H 0.6100 0.1550 0.3668 0.097 Uiso 1 1 calc GR
H15C H 0.4098 0.2016 0.3434 0.097 Uiso 1 1 calc GR
C16 C 0.6266(4) 0.3545(3) 0.27788(13) 0.0725(9) Uani 1 1 d .
H16A H 0.5213 0.3170 0.2518 0.109 Uiso 1 1 calc GR
H16B H 0.7261 0.2890 0.2769 0.109 Uiso 1 1 calc GR
H16C H 0.6571 0.4470 0.2617 0.109 Uiso 1 1 calc GR

loop_
_atom_site_aniso_label
_atom_site_aniso_U_11
_atom_site_aniso_U_22
_atom_site_aniso_U_33
_atom_site_aniso_U_23
_atom_site_aniso_U_13
_atom_site_aniso_U_12
F2 0.0609(8) 0.0378(8) 0.0428(8) 0.0119(6) 0.0052(6) -0.0056(6)
F1 0.0355(6) 0.0523(9) 0.0592(9) -0.0028(6) -0.0044(5) 0.0214(6)
O2 0.0321(7) 0.0330(8) 0.0333(8) 0.0000(6) 0.0106(5) 0.0063(5)
O3 0.0281(6) 0.0320(8) 0.0440(9) -0.0127(6) 0.0032(6) 0.0020(5)
O1 0.0251(7) 0.0431(9) 0.0552(10) -0.0240(7) -0.0017(6) 0.0004(6)
O4 0.0333(7) 0.0481(10) 0.0453(9) 0.0026(7) -0.0131(6) 0.0004(6)
C5 0.0234(8) 0.0260(10) 0.0221(9) -0.0030(7) 0.0049(6) -0.0022(7)
C14 0.0281(9) 0.0277(10) 0.0234(9) -0.0001(8) 0.0030(7) -0.0021(7)
C4 0.0224(8) 0.0306(11) 0.0267(9) -0.0039(8) 0.0017(7) 0.0024(7)
C6 0.0237(8) 0.0293(11) 0.0279(10) -0.0017(8) 0.0085(7) -0.0023(7)
C11 0.0333(9) 0.0282(11) 0.0327(11) -0.0034(8) 0.0144(8) -0.0010(8)
C3 0.0244(8) 0.0261(10) 0.0302(10) -0.0037(8) 0.0032(7) 0.0029(7)
C1 0.0284(9) 0.0379(12) 0.0242(9) 0.0054(8) -0.0007(7) -0.0004(8)
C2 0.0282(9) 0.0327(11) 0.0347(11) 0.0051(9) 0.0037(7) 0.0059(8)
C7 0.0244(9) 0.0389(12) 0.0426(12) -0.0081(10) 0.0033(8) 0.0044(8)
C13 0.0370(10) 0.0403(12) 0.0256(10) -0.0071(9) -0.0009(7) -0.0068(9)
C12 0.0465(11) 0.0347(12) 0.0349(11) -0.0148(9) 0.0076(9) -0.0051(9)
C10 0.0416(11) 0.0301(12) 0.0548(14) -0.0066(10) 0.0210(10) 0.0033(9)
C8 0.0333(11) 0.0491(15) 0.0648(16) -0.0051(12) -0.0041(10) 0.0127(10)
C9 0.0364(11) 0.0395(14) 0.0790(18) -0.0037(12) 0.0222(11) 0.0092(10)
C15 0.0565(15) 0.0290(14) 0.111(2) 0.0012(14) 0.0190(15) 0.0005(11)
C16 0.0768(18) 0.080(2) 0.0674(19) -0.0226(16) 0.0357(15) 0.0181(16)

loop_
_atom_type_symbol
_atom_type_description
_atom_type_scat_dispersion_real
_atom_type_scat_dispersion_imag
_atom_type_scat_source
C C 0.0033 0.0016 'International Tables Vol C Tables 4.2.6.8 and 6.1.1.4'
H H 0.0000 0.0000 'International Tables Vol C Tables 4.2.6.8 and 6.1.1.4'
F F 0.0171 0.0103 'International Tables Vol C Tables 4.2.6.8 and 6.1.1.4'
O O 0.0106 0.0060 'International Tables Vol C Tables 4.2.6.8 and 6.1.1.4'

loop_
_geom_angle_atom_site_label_1
_geom_angle_atom_site_label_2
_geom_angle_atom_site_label_3
_geom_angle
C3 O2 H2 109.5
C3 O3 H3 109.5
C14 C5 C4 117.84(15)
C14 C5 C6 120.72(16)
C6 C5 C4 121.43(15)
C5 C14 C1 122.65(17)
C13 C14 C5 119.42(17)
C13 C14 C1 117.92(16)
O1 C4 C5 125.28(16)
O1 C4 C3 117.24(16)
C5 C4 C3 117.48(14)
C5 C6 C7 121.07(16)
C11 C6 C5 118.62(16)
C11 C6 C7 120.29(16)
C6 C11 C10 123.60(17)
C12 C11 C6 118.72(17)
C12 C11 C10 117.68(18)
O2 C3 C4 105.72(14)
O2 C3 C2 108.42(14)
O3 C3 O2 113.78(15)
O3 C3 C4 111.14(14)
O3 C3 C2 109.66(15)
C2 C3 C4 107.89(14)
O4 C1 C14 123.37(19)
O4 C1 C2 120.37(18)
C14 C1 C2 116.23(15)
F2 C2 C3 109.93(15)
F2 C2 C1 107.99(15)
F1 C2 F2 106.95(15)
F1 C2 C3 110.45(15)
F1 C2 C1 110.39(15)
C3 C2 C1 111.01(16)
C6 C7 H7A 109.0
C6 C7 H7B 109.0
C6 C7 C8 112.75(17)
H7A C7 H7B 107.8
C8 C7 H7A 109.0
C8 C7 H7B 109.0
C14 C13 H13 120.1
C12 C13 C14 119.72(17)
C12 C13 H13 120.1
C11 C12 H12 118.6
C13 C12 C11 122.77(18)
C13 C12 H12 118.6
C11 C10 C9 111.06(17)
C11 C10 C15 108.67(17)
C15 C10 C9 109.8(2)
C16 C10 C11 109.9(2)
C16 C10 C9 107.64(19)
C16 C10 C15 109.8(2)
C7 C8 H8A 109.7
C7 C8 H8B 109.7
H8A C8 H8B 108.2
C9 C8 C7 109.9(2)
C9 C8 H8A 109.7
C9 C8 H8B 109.7
C10 C9 H9A 109.0
C10 C9 H9B 109.0
C8 C9 C10 112.79(17)
C8 C9 H9A 109.0
C8 C9 H9B 109.0
H9A C9 H9B 107.8
C10 C15 H15A 109.5
C10 C15 H15B 109.5
C10 C15 H15C 109.5
H15A C15 H15B 109.5
H15A C15 H15C 109.5
H15B C15 H15C 109.5
C10 C16 H16A 109.5
C10 C16 H16B 109.5
C10 C16 H16C 109.5
H16A C16 H16B 109.5
H16A C16 H16C 109.5
H16B C16 H16C 109.5

loop_
_geom_bond_atom_site_label_1
_geom_bond_atom_site_label_2
_geom_bond_distance
F2 C2 1.365(2)
F1 C2 1.351(2)
O2 H2 0.8300
O2 C3 1.398(2)
O3 H3 0.8300
O3 C3 1.385(2)
O1 C4 1.210(2)
O4 C1 1.210(2)
C5 C14 1.412(2)
C5 C4 1.475(3)
C5 C6 1.418(2)
C14 C1 1.485(3)
C14 C13 1.386(3)
C4 C3 1.551(2)
C6 C11 1.405(3)
C6 C7 1.514(2)
C11 C12 1.401(3)
C11 C10 1.530(3)
C3 C2 1.519(3)
C1 C2 1.526(3)
C7 H7A 0.9800
C7 H7B 0.9800
C7 C8 1.517(3)
C13 H13 0.9400
C13 C12 1.368(3)
C12 H12 0.9400
C10 C9 1.534(3)
C10 C15 1.533(3)
C10 C16 1.528(3)
C8 H8A 0.9800
C8 H8B 0.9800
C8 C9 1.506(3)
C9 H9A 0.9800
C9 H9B 0.9800
C15 H15A 0.9700
C15 H15B 0.9700
C15 H15C 0.9700
C16 H16A 0.9700
C16 H16B 0.9700
C16 H16C 0.9700
